data_4303187
loop_
_publ_author_name
'Guo-Bi Li'
'Jun-Min Liu'
'Zhi-Quan Yu'
'Wei Wang'
'Cheng-Yong Su'

_publ_section_title
;
Assembly of a 1D Coordination Polymer through in Situ Formation of a New
Ligand by Double C-C Coupling on CHCl3 under Solvothermal Conditions
;
_journal_name_full 'Inorganic Chemistry'
_journal_page_first 8659
_journal_page_last 8661
_journal_paper_doi 10.1021/ic9011263
_journal_volume 48
_journal_year 2009
_chemical_formula_sum 'C27 H20 N4 O5'
_chemical_formula_weight 480.47
_chemical_name_systematic
; 
 ? 
;
_space_group_IT_number 15
_symmetry_cell_setting monoclinic
_symmetry_space_group_name_Hall '-C 2yc'
_symmetry_space_group_name_H-M 'C 1 2/c 1'
_atom_sites_solution_hydrogens geom
_atom_sites_solution_primary direct
_atom_sites_solution_secondary difmap
_audit_creation_method SHELXL-97
_cell_angle_alpha 90.00
_cell_angle_beta 97.045(2)
_cell_angle_gamma 90.00
_cell_formula_units_Z 4
_cell_length_a 21.2761(4)
_cell_length_b 4.8975(2)
_cell_length_c 21.3259(5)
_cell_measurement_temperature 150(2)
_cell_volume 2205.38(11)
_computing_cell_refinement
;
CrysAlis RED, Oxford Diffraction Ltd.,
Version 1.171.32.29 (release 10-06-2008 CrysAlis171 .NET)
(compiled Jun 10 2008,16:49:55)
;
_computing_data_collection
;
CrysAlis CCD, Oxford Diffraction Ltd.,
Version 1.171.32.29 (release 10-06-2008 CrysAlis171 .NET)
(compiled Jun 10 2008,16:49:55)
;
_computing_data_reduction
;
CrysAlis RED, Oxford Diffraction Ltd.,
Version 1.171.32.29 (release 10-06-2008 CrysAlis171 .NET)
(compiled Jun 10 2008,16:49:55)
;
_computing_structure_refinement 'SHELXL-97 (Sheldrick, 1997)'
_computing_structure_solution 'SHELXS-97 (Sheldrick, 1990)'
_diffrn_ambient_temperature 150(2)
_diffrn_detector_area_resol_mean 16.0855
_diffrn_measured_fraction_theta_full 0.912
_diffrn_measured_fraction_theta_max 0.912
_diffrn_measurement_device_type 'Oxfor Germini Sl Ultra'
_diffrn_measurement_method '\w and \p scan'
_diffrn_radiation_monochromator mirror
_diffrn_radiation_source 'Ultra (Cu) X-ray Source'
_diffrn_radiation_type CuK\a
_diffrn_radiation_wavelength 1.54178
_diffrn_reflns_av_R_equivalents 0.0159
_diffrn_reflns_av_sigmaI/netI 0.0243
_diffrn_reflns_limit_h_max 17
_diffrn_reflns_limit_h_min -23
_diffrn_reflns_limit_k_max 5
_diffrn_reflns_limit_k_min -5
_diffrn_reflns_limit_l_max 23
_diffrn_reflns_limit_l_min -23
_diffrn_reflns_number 3065
_diffrn_reflns_theta_full 59.95
_diffrn_reflns_theta_max 59.95
_diffrn_reflns_theta_min 4.18
_exptl_absorpt_coefficient_mu 0.844
_exptl_absorpt_correction_T_max 0.8494
_exptl_absorpt_correction_T_min 0.7740
_exptl_absorpt_correction_type multi-scan
_exptl_absorpt_process_details
;
CrysAlis RED, Oxford Diffraction Ltd.,
Version 1.171.32.5 (release 08-05-2007 CrysAlis171 .NET)
(compiled May  8 2007,13:10:02)
Empirical absorption correction using spherical harmonics,
 implemented in SCALE3 ABSPACK scaling algorithm.
;
_exptl_crystal_colour Yellow
_exptl_crystal_density_diffrn 1.447
_exptl_crystal_density_method 'not measured'
_exptl_crystal_description Block
_exptl_crystal_F_000 1000
_exptl_crystal_size_max 0.32
_exptl_crystal_size_mid 0.28
_exptl_crystal_size_min 0.20
_refine_diff_density_max 0.149
_refine_diff_density_min -0.134
_refine_diff_density_rms 0.033
_refine_ls_extinction_method none
_refine_ls_goodness_of_fit_ref 1.056
_refine_ls_hydrogen_treatment geom
_refine_ls_matrix_type full
_refine_ls_number_parameters 172
_refine_ls_number_reflns 1502
_refine_ls_number_restraints 18
_refine_ls_restrained_S_all 1.054
_refine_ls_R_factor_all 0.0514
_refine_ls_R_factor_gt 0.0374
_refine_ls_shift/su_max 0.000
_refine_ls_shift/su_mean 0.000
_refine_ls_structure_factor_coef Fsqd
_refine_ls_weighting_details 'calc w=1/[\s^2^(Fo^2^)+(0.0643P)^2^+0.0000P] where P=(Fo^2^+2Fc^2^)/3'
_refine_ls_weighting_scheme calc
_refine_ls_wR_factor_gt 0.0967
_refine_ls_wR_factor_ref 0.1023
_reflns_number_gt 1043
_reflns_number_total 1502
_reflns_threshold_expression >2sigma(I)
_cod_data_source_file ic9011263_si_002_1.cif
_cod_data_source_block 1
_cod_depositor_comments
;
The following automatic conversions were performed:
'_symmetry_cell_setting' value 'Monoclinic' changed to 'monoclinic'
according to '/home/saulius/struct/CIF-dictionaries/cif_core.dic'
dictionary named 'cif_core.dic' version 2.4.1 from
2010-06-29.

'_exptl_absorpt_correction_type' value 'Multi-scan' changed
to 'multi-scan' according to
'/home/saulius/struct/CIF-dictionaries/cif_core.dic' dictionary named
'cif_core.dic' version 2.4.1 from 2010-06-29.

Automatic conversion script
Id: cif_fix_enum 1527 2010-12-29 10:47:43Z saulius 
;
_cod_database_code 4303187

loop_
_symmetry_equiv_pos_as_xyz
'x, y, z'
'-x, y, -z+1/2'
'x+1/2, y+1/2, z'
'-x+1/2, y+1/2, -z+1/2'
'-x, -y, -z'
'x, -y, z-1/2'
'-x+1/2, -y+1/2, -z'
'x+1/2, -y+1/2, z-1/2'

loop_
_atom_site_label
_atom_site_type_symbol
_atom_site_fract_x
_atom_site_fract_y
_atom_site_fract_z
_atom_site_U_iso_or_equiv
_atom_site_adp_type
_atom_site_occupancy
_atom_site_symmetry_multiplicity
_atom_site_calc_flag
_atom_site_refinement_flags
_atom_site_disorder_assembly
_atom_site_disorder_group
N1 N 0.85670(8) 0.0612(5) 0.13733(7) 0.0643(6) Uani 1 1 d . . .
N2 N 0.89705(7) -0.2341(4) 0.36949(7) 0.0461(5) Uani 1 1 d . . .
O1 O 0.97034(7) -0.5455(4) 0.34751(7) 0.0632(5) Uani 1 1 d . . .
O2 O 0.82586(6) 0.0909(3) 0.38690(6) 0.0560(5) Uani 1 1 d . . .
C1 C 0.81297(10) -0.1218(6) 0.14777(10) 0.0649(7) Uani 1 1 d . . .
H1A H 0.7815 -0.1659 0.1137 0.078 Uiso 1 1 calc R . .
C2 C 0.81019(10) -0.2511(5) 0.20438(10) 0.0590(6) Uani 1 1 d . . .
H2A H 0.7774 -0.3784 0.2090 0.071 Uiso 1 1 calc R . .
C3 C 0.85559(8) -0.1944(4) 0.25468(8) 0.0439(5) Uani 1 1 d . . .
C4 C 0.90156(9) -0.0106(5) 0.24462(9) 0.0530(6) Uani 1 1 d . . .
H4A H 0.9342 0.0321 0.2777 0.064 Uiso 1 1 calc R . .
C5 C 0.90060(10) 0.1125(6) 0.18667(9) 0.0649(7) Uani 1 1 d . . .
H5A H 0.9328 0.2414 0.1812 0.078 Uiso 1 1 calc R . .
C6 C 0.85235(10) -0.3401(5) 0.31671(9) 0.0556(6) Uani 1 1 d . . .
H6A H 0.8088 -0.3243 0.3281 0.067 Uiso 1 1 calc R . .
H6B H 0.8612 -0.5365 0.3110 0.067 Uiso 1 1 calc R . .
C7 C 0.87654(8) -0.0173(5) 0.40346(8) 0.0436(5) Uani 1 1 d . . .
C8 C 0.91936(8) 0.0748(4) 0.45990(8) 0.0401(5) Uani 1 1 d . . .
C9 C 0.97956(8) -0.0463(4) 0.47312(8) 0.0374(5) Uani 1 1 d . . .
C10 C 0.95631(9) -0.3596(5) 0.38073(9) 0.0470(6) Uani 1 1 d . . .
C11 C 1.00000(8) -0.2543(4) 0.43517(8) 0.0415(5) Uani 1 1 d . . .
C12 C 1.05929(9) -0.3665(5) 0.44879(9) 0.0491(6) Uani 1 1 d . . .
H12 H 1.0731 -0.5057 0.4226 0.059 Uiso 1 1 calc R . .
C13 C 0.90028(8) 0.2732(5) 0.49785(9) 0.0488(6) Uani 1 1 d . . .
H13 H 0.8592 0.3503 0.4885 0.059 Uiso 1 1 calc R . .
C14 C 0.7509(6) 0.3269(14) 0.0013(6) 0.074(2) Uani 0.50 1 d PU A -1
H14A H 0.7267 0.2347 0.0313 0.111 Uiso 0.50 1 calc PR A -1
H14B H 0.7355 0.2683 -0.0418 0.111 Uiso 0.50 1 calc PR A -1
H14C H 0.7458 0.5250 0.0048 0.111 Uiso 0.50 1 calc PR A -1
O3 O 0.81178(14) 0.2631(9) 0.01424(14) 0.0822(11) Uani 0.50 1 d PU A -1
H3 H 0.8212 0.2491 0.0535 0.123 Uiso 0.50 1 calc PR A -1

loop_
_atom_site_aniso_label
_atom_site_aniso_U_11
_atom_site_aniso_U_22
_atom_site_aniso_U_33
_atom_site_aniso_U_23
_atom_site_aniso_U_13
_atom_site_aniso_U_12
N1 0.0573(11) 0.0960(17) 0.0375(9) 0.0012(10) -0.0027(8) 0.0052(12)
N2 0.0428(9) 0.0524(12) 0.0390(9) 0.0073(9) -0.0111(7) -0.0045(9)
O1 0.0628(9) 0.0709(12) 0.0522(9) -0.0106(9) -0.0078(7) 0.0042(9)
O2 0.0375(7) 0.0769(11) 0.0496(8) 0.0131(8) -0.0109(6) 0.0051(8)
C1 0.0500(12) 0.095(2) 0.0451(13) -0.0056(13) -0.0114(9) -0.0030(14)
C2 0.0485(11) 0.0707(17) 0.0529(13) 0.0001(13) -0.0132(9) -0.0097(12)
C3 0.0398(10) 0.0466(13) 0.0420(11) -0.0028(10) -0.0078(8) 0.0025(10)
C4 0.0490(11) 0.0675(16) 0.0388(11) 0.0007(11) -0.0089(8) -0.0095(12)
C5 0.0559(13) 0.089(2) 0.0477(13) 0.0059(13) -0.0005(9) -0.0153(13)
C6 0.0523(11) 0.0567(15) 0.0519(13) 0.0073(11) -0.0169(9) -0.0130(11)
C7 0.0375(10) 0.0529(14) 0.0384(11) 0.0153(11) -0.0033(8) -0.0049(10)
C8 0.0345(9) 0.0489(13) 0.0358(10) 0.0113(10) -0.0008(7) 0.0005(10)
C9 0.0354(9) 0.0427(12) 0.0328(9) 0.0112(9) -0.0010(7) -0.0023(9)
C10 0.0476(11) 0.0519(15) 0.0393(12) 0.0077(11) -0.0028(9) -0.0037(11)
C11 0.0397(10) 0.0485(13) 0.0347(10) 0.0098(10) -0.0025(8) -0.0004(10)
C12 0.0460(10) 0.0585(15) 0.0418(11) 0.0047(10) 0.0017(8) 0.0076(11)
C13 0.0354(10) 0.0640(15) 0.0452(11) 0.0112(11) -0.0023(8) 0.0077(10)
C14 0.050(2) 0.101(8) 0.069(3) -0.008(7) -0.0029(18) -0.004(7)
O3 0.066(2) 0.112(3) 0.0632(19) 0.014(2) -0.0110(15) -0.020(2)

loop_
_atom_type_symbol
_atom_type_description
_atom_type_scat_dispersion_real
_atom_type_scat_dispersion_imag
_atom_type_scat_source
C C 0.0181 0.0091 'International Tables Vol C Tables 4.2.6.8 and 6.1.1.4'
H H 0.0000 0.0000 'International Tables Vol C Tables 4.2.6.8 and 6.1.1.4'
N N 0.0311 0.0180 'International Tables Vol C Tables 4.2.6.8 and 6.1.1.4'
O O 0.0492 0.0322 'International Tables Vol C Tables 4.2.6.8 and 6.1.1.4'

loop_
_geom_angle_atom_site_label_1
_geom_angle_atom_site_label_2
_geom_angle_atom_site_label_3
_geom_angle
_geom_angle_site_symmetry_1
_geom_angle_site_symmetry_3
_geom_angle_publ_flag
C1 N1 C5 115.39(19) . . ?
C7 N2 C10 125.66(15) . . ?
C7 N2 C6 116.97(16) . . ?
C10 N2 C6 117.37(18) . . ?
N1 C1 C2 124.41(18) . . ?
N1 C1 H1A 117.8 . . ?
C2 C1 H1A 117.8 . . ?
C1 C2 C3 119.3(2) . . ?
C1 C2 H2A 120.3 . . ?
C3 C2 H2A 120.3 . . ?
C4 C3 C2 117.2(2) . . ?
C4 C3 C6 123.99(16) . . ?
C2 C3 C6 118.8(2) . . ?
C3 C4 C5 119.94(17) . . ?
C3 C4 H4A 120.0 . . ?
C5 C4 H4A 120.0 . . ?
N1 C5 C4 123.7(2) . . ?
N1 C5 H5A 118.1 . . ?
C4 C5 H5A 118.1 . . ?
N2 C6 C3 114.00(17) . . ?
N2 C6 H6A 108.8 . . ?
C3 C6 H6A 108.8 . . ?
N2 C6 H6B 108.8 . . ?
C3 C6 H6B 108.8 . . ?
H6A C6 H6B 107.6 . . ?
O2 C7 N2 120.50(16) . . ?
O2 C7 C8 122.5(2) . . ?
N2 C7 C8 117.03(16) . . ?
C13 C8 C9 120.86(16) . . ?
C13 C8 C7 120.07(17) . . ?
C9 C8 C7 119.08(18) . . ?
C11 C9 C8 121.93(16) . . ?
C11 C9 C9 119.6(2) . 5_756 ?
C8 C9 C9 118.5(2) . 5_756 ?
O1 C10 N2 120.76(17) . . ?
O1 C10 C11 122.75(18) . . ?
N2 C10 C11 116.5(2) . . ?
C12 C11 C9 120.66(16) . . ?
C12 C11 C10 119.73(19) . . ?
C9 C11 C10 119.59(17) . . ?
C11 C12 C13 119.5(2) . 5_756 ?
C11 C12 H12 120.3 . . ?
C13 C12 H12 120.3 5_756 . ?
C8 C13 C12 120.91(17) . 5_756 ?
C8 C13 H13 119.5 . . ?
C12 C13 H13 119.5 5_756 . ?
O3 C14 H14A 109.5 . . ?
O3 C14 H14B 109.5 . . ?
H14A C14 H14B 109.5 . . ?
O3 C14 H14C 109.5 . . ?
H14A C14 H14C 109.5 . . ?
H14B C14 H14C 109.5 . . ?
C14 O3 H3 109.5 . . ?

loop_
_geom_bond_atom_site_label_1
_geom_bond_atom_site_label_2
_geom_bond_distance
_geom_bond_site_symmetry_2
_geom_bond_publ_flag
N1 C1 1.330(3) . ?
N1 C5 1.342(2) . ?
N2 C7 1.386(3) . ?
N2 C10 1.397(3) . ?
N2 C6 1.476(2) . ?
O1 C10 1.213(3) . ?
O2 C7 1.214(2) . ?
C1 C2 1.371(3) . ?
C1 H1A 0.9500 . ?
C2 C3 1.381(2) . ?
C2 H2A 0.9500 . ?
C3 C4 1.366(3) . ?
C3 C6 1.512(3) . ?
C4 C5 1.373(3) . ?
C4 H4A 0.9500 . ?
C5 H5A 0.9500 . ?
C6 H6A 0.9900 . ?
C6 H6B 0.9900 . ?
C7 C8 1.488(3) . ?
C8 C13 1.358(3) . ?
C8 C9 1.408(3) . ?
C9 C11 1.403(3) . ?
C9 C9 1.425(3) 5_756 ?
C10 C11 1.488(3) . ?
C11 C12 1.374(3) . ?
C12 C13 1.416(3) 5_756 ?
C12 H12 0.9500 . ?
C13 C12 1.416(3) 5_756 ?
C13 H13 0.9500 . ?
C14 O3 1.327(13) . ?
C14 H14A 0.9800 . ?
C14 H14B 0.9800 . ?
C14 H14C 0.9800 . ?
O3 H3 0.8400 . ?

loop_
_geom_torsion_atom_site_label_1
_geom_torsion_atom_site_label_2
_geom_torsion_atom_site_label_3
_geom_torsion_atom_site_label_4
_geom_torsion
_geom_torsion_site_symmetry_1
_geom_torsion_site_symmetry_2
_geom_torsion_site_symmetry_3
_geom_torsion_site_symmetry_4
_geom_torsion_publ_flag
C5 N1 C1 C2 1.1(4) . . . . ?
N1 C1 C2 C3 -0.8(4) . . . . ?
C1 C2 C3 C4 -0.4(3) . . . . ?
C1 C2 C3 C6 -179.5(2) . . . . ?
C2 C3 C4 C5 1.1(3) . . . . ?
C6 C3 C4 C5 -179.8(2) . . . . ?
C1 N1 C5 C4 -0.3(4) . . . . ?
C3 C4 C5 N1 -0.8(4) . . . . ?
C7 N2 C6 C3 87.4(2) . . . . ?
C10 N2 C6 C3 -92.4(2) . . . . ?
C4 C3 C6 N2 9.7(3) . . . . ?
C2 C3 C6 N2 -171.2(2) . . . . ?
C10 N2 C7 O2 174.37(18) . . . . ?
C6 N2 C7 O2 -5.4(3) . . . . ?
C10 N2 C7 C8 -5.2(3) . . . . ?
C6 N2 C7 C8 175.05(16) . . . . ?
O2 C7 C8 C13 5.1(3) . . . . ?
N2 C7 C8 C13 -175.35(17) . . . . ?
O2 C7 C8 C9 -174.88(17) . . . . ?
N2 C7 C8 C9 4.7(3) . . . . ?
C13 C8 C9 C11 179.1(2) . . . . ?
C7 C8 C9 C11 -1.0(3) . . . . ?
C13 C8 C9 C9 -0.8(3) . . . 5_756 ?
C7 C8 C9 C9 179.2(2) . . . 5_756 ?
C7 N2 C10 O1 -178.61(19) . . . . ?
C6 N2 C10 O1 1.1(3) . . . . ?
C7 N2 C10 C11 1.8(3) . . . . ?
C6 N2 C10 C11 -178.46(17) . . . . ?
C8 C9 C11 C12 179.22(18) . . . . ?
C9 C9 C11 C12 -1.0(3) 5_756 . . . ?
C8 C9 C11 C10 -2.5(3) . . . . ?
C9 C9 C11 C10 177.3(2) 5_756 . . . ?
O1 C10 C11 C12 0.9(3) . . . . ?
N2 C10 C11 C12 -179.49(18) . . . . ?
O1 C10 C11 C9 -177.35(18) . . . . ?
N2 C10 C11 C9 2.2(3) . . . . ?
C9 C11 C12 C13 0.8(3) . . . 5_756 ?
C10 C11 C12 C13 -177.45(19) . . . 5_756 ?
C9 C8 C13 C12 0.9(3) . . . 5_756 ?
C7 C8 C13 C12 -179.03(18) . . . 5_756 ?
